data_2234178
loop_
_publ_author_name
'Zhao, Guobao'
'He, Xinhua'
'Zhong, Bohua'

_publ_section_title
;
 Diisopropyl
 {[(<i>R</i>)-2-(2-amino-6-chloro-9<i>H</i>-purin-9-yl)-1-methylethoxy]methyl}phosphonate
;
_journal_coeditor_code FK2051
_journal_issue 4
_journal_name_full 'Acta Crystallographica Section E'
_journal_page_first o936
_journal_paper_doi 10.1107/S1600536812006757
_journal_volume 68
_journal_year 2012
_chemical_formula_iupac 'C15 H25 Cl N5 O4 P'
_chemical_formula_moiety 'C15 H25 Cl N5 O4 P'
_chemical_formula_sum 'C15 H25 Cl N5 O4 P'
_chemical_formula_weight 405.82
_chemical_melting_point 404
_chemical_name_systematic
;
Diisopropyl {[(<i>R</i>)-2-(2-Amino-6-chloro-9<i>H</i>-purin-9-yl)-
1-methylethoxy]methyl}phosphonate
;
_space_group_IT_number 19
_symmetry_cell_setting orthorhombic
_symmetry_space_group_name_Hall 'P 2ac 2ab'
_symmetry_space_group_name_H-M 'P 21 21 21'
_atom_sites_solution_hydrogens geom
_atom_sites_solution_primary direct
_atom_sites_solution_secondary difmap
_audit_creation_method SHELXL-97
_cell_angle_alpha 90.00
_cell_angle_beta 90.00
_cell_angle_gamma 90.00
_cell_formula_units_Z 4
_cell_length_a 7.7991(12)
_cell_length_b 13.950(2)
_cell_length_c 18.053(3)
_cell_measurement_reflns_used 7255
_cell_measurement_temperature 113(2)
_cell_measurement_theta_max 27.9
_cell_measurement_theta_min 1.8
_cell_volume 1964.1(5)
_computing_cell_refinement 'CrystalClear (Rigaku, 2005)'
_computing_data_collection 'CrystalClear (Rigaku, 2005)'
_computing_data_reduction 'CrystalClear (Rigaku, 2005)'
_computing_molecular_graphics 'SHELXTL (Sheldrick, 2008)'
_computing_publication_material 'CrystalStructure (Rigaku, 2005)'
_computing_structure_refinement 'SHELXL97 (Sheldrick, 2008)'
_computing_structure_solution 'SHELXS97 (Sheldrick, 2008)'
_diffrn_ambient_temperature 113(2)
_diffrn_detector_area_resol_mean 7.31
_diffrn_measured_fraction_theta_full 0.998
_diffrn_measured_fraction_theta_max 0.998
_diffrn_measurement_device_type 'Rigaku Saturn CCD area-detector'
_diffrn_measurement_method '\w and \f scans'
_diffrn_radiation_monochromator confocal
_diffrn_radiation_source 'rotating anode'
_diffrn_radiation_type MoK\a
_diffrn_radiation_wavelength 0.71070
_diffrn_reflns_av_R_equivalents 0.0388
_diffrn_reflns_av_sigmaI/netI 0.0338
_diffrn_reflns_limit_h_max 10
_diffrn_reflns_limit_h_min -10
_diffrn_reflns_limit_k_max 18
_diffrn_reflns_limit_k_min -18
_diffrn_reflns_limit_l_max 23
_diffrn_reflns_limit_l_min -21
_diffrn_reflns_number 24716
_diffrn_reflns_theta_full 27.86
_diffrn_reflns_theta_max 27.86
_diffrn_reflns_theta_min 1.84
_exptl_absorpt_coefficient_mu 0.306
_exptl_absorpt_correction_T_max 0.9469
_exptl_absorpt_correction_T_min 0.9357
_exptl_absorpt_correction_type multi-scan
_exptl_absorpt_process_details '(CrystalClear; Rigaku, 2005)'
_exptl_crystal_colour colourless
_exptl_crystal_density_diffrn 1.372
_exptl_crystal_density_method 'not measured'
_exptl_crystal_description block
_exptl_crystal_F_000 856
_exptl_crystal_size_max 0.22
_exptl_crystal_size_mid 0.20
_exptl_crystal_size_min 0.18
_refine_diff_density_max 0.208
_refine_diff_density_min -0.308
_refine_ls_abs_structure_details 'Flack (1983), 2007 Friedel pairs'
_refine_ls_abs_structure_Flack 0.02(4)
_refine_ls_extinction_method none
_refine_ls_goodness_of_fit_ref 1.047
_refine_ls_hydrogen_treatment constr
_refine_ls_matrix_type full
_refine_ls_number_parameters 240
_refine_ls_number_reflns 4669
_refine_ls_number_restraints 0
_refine_ls_restrained_S_all 1.047
_refine_ls_R_factor_all 0.0298
_refine_ls_R_factor_gt 0.0282
_refine_ls_shift/su_max 0.001
_refine_ls_shift/su_mean 0.000
_refine_ls_structure_factor_coef Fsqd
_refine_ls_weighting_details 'calc w=1/[\s^2^(Fo^2^)+(0.0412P)^2^+0.0557P] where P=(Fo^2^+2Fc^2^)/3'
_refine_ls_weighting_scheme calc
_refine_ls_wR_factor_gt 0.0655
_refine_ls_wR_factor_ref 0.0662
_reflns_number_gt 4468
_reflns_number_total 4669
_reflns_threshold_expression I>2sigma(I)
_cod_data_source_file fk2051.cif
_cod_data_source_block I
_cod_original_cell_volume 1964.0(6)
_cod_database_code 2234178
_cod_database_fobs_code 2234178

loop_
_symmetry_equiv_pos_as_xyz
'x, y, z'
'x+1/2, -y+1/2, -z'
'-x, y+1/2, -z+1/2'
'-x+1/2, -y, z+1/2'

loop_
_atom_site_type_symbol
_atom_site_label
_atom_site_fract_x
_atom_site_fract_y
_atom_site_fract_z
_atom_site_U_iso_or_equiv
_atom_site_adp_type
_atom_site_calc_flag
_atom_site_refinement_flags
_atom_site_occupancy
_atom_site_symmetry_multiplicity
Cl Cl1 0.70932(5) 0.28859(3) 0.167353(19) 0.02209(9) Uani d . 1 1
P P1 -0.06920(4) -0.07232(3) 0.118252(19) 0.01452(8) Uani d . 1 1
O O1 -0.02385(12) 0.01978(7) 0.24534(5) 0.0159(2) Uani d . 1 1
O O2 -0.01664(13) -0.15893(7) 0.07748(5) 0.0181(2) Uani d . 1 1
O O3 -0.27016(12) -0.06894(7) 0.12487(6) 0.0235(2) Uani d . 1 1
O O4 -0.00844(13) 0.02658(7) 0.08574(5) 0.0196(2) Uani d . 1 1
N N1 0.18098(14) 0.18007(8) 0.28806(6) 0.0161(2) Uani d . 1 1
N N2 0.30287(16) 0.23315(8) 0.18180(6) 0.0194(3) Uani d . 1 1
N N3 0.42068(14) 0.19898(8) 0.37275(6) 0.0160(2) Uani d . 1 1
N N4 0.67530(15) 0.25616(9) 0.30921(6) 0.0175(2) Uani d . 1 1
N N5 0.67325(16) 0.23154(9) 0.43524(6) 0.0239(3) Uani d . 1 1
H H5A 0.6250 0.2149 0.4780 0.029 Uiso d R 1 1
H H5B 0.7770 0.2581 0.4341 0.029 Uiso d R 1 1
C C1 0.16466(18) 0.19896(10) 0.21332(8) 0.0192(3) Uani d . 1 1
H H1 0.0612 0.1880 0.1868 0.023 Uiso calc R 1 1
C C2 0.41989(18) 0.23658(9) 0.23985(7) 0.0162(3) Uani d . 1 1
C C3 0.34601(17) 0.20501(9) 0.30642(7) 0.0152(3) Uani d . 1 1
C C4 0.58455(17) 0.22921(10) 0.37114(7) 0.0168(3) Uani d . 1 1
C C5 0.59151(18) 0.25824(9) 0.24618(7) 0.0167(3) Uani d . 1 1
C C6 0.05519(17) 0.13378(10) 0.33578(8) 0.0175(3) Uani d . 1 1
H H6A -0.0582 0.1641 0.3282 0.021 Uiso calc R 1 1
H H6B 0.0882 0.1433 0.3882 0.021 Uiso calc R 1 1
C C7 0.04188(18) 0.02758(10) 0.31995(7) 0.0176(3) Uani d . 1 1
H H7 0.1582 -0.0023 0.3227 0.021 Uiso calc R 1 1
C C8 -0.0777(2) -0.02117(12) 0.37504(8) 0.0301(4) Uani d . 1 1
H H8B -0.1886 0.0119 0.3753 0.045 Uiso calc R 1 1
H H8C -0.0270 -0.0185 0.4247 0.045 Uiso calc R 1 1
H H8A -0.0944 -0.0882 0.3606 0.045 Uiso calc R 1 1
C C9 0.02123(19) -0.06768(11) 0.20997(7) 0.0187(3) Uani d . 1 1
H H9B -0.0218 -0.1224 0.2396 0.022 Uiso calc R 1 1
H H9A 0.1476 -0.0730 0.2069 0.022 Uiso calc R 1 1
C C10 -0.36850(19) 0.01452(11) 0.15103(8) 0.0212(3) Uani d . 1 1
H H10 -0.2899 0.0705 0.1578 0.025 Uiso calc R 1 1
C C11 -0.4980(3) 0.03695(17) 0.09230(11) 0.0483(6) Uani d . 1 1
H H11A -0.4388 0.0548 0.0464 0.072 Uiso calc R 1 1
H H11C -0.5704 0.0903 0.1087 0.072 Uiso calc R 1 1
H H11B -0.5696 -0.0196 0.0833 0.072 Uiso calc R 1 1
C C12 -0.4493(2) -0.01170(11) 0.22435(9) 0.0287(4) Uani d . 1 1
H H12B -0.5299 -0.0648 0.2171 0.043 Uiso calc R 1 1
H H12C -0.5107 0.0439 0.2443 0.043 Uiso calc R 1 1
H H12A -0.3596 -0.0312 0.2593 0.043 Uiso calc R 1 1
C C13 -0.0413(2) 0.05138(11) 0.00761(8) 0.0237(3) Uani d . 1 1
H H13 -0.1452 0.0161 -0.0101 0.028 Uiso calc R 1 1
C C14 0.1104(2) 0.02249(12) -0.03813(9) 0.0306(4) Uani d . 1 1
H H14C 0.2119 0.0579 -0.0215 0.046 Uiso calc R 1 1
H H14B 0.0881 0.0372 -0.0903 0.046 Uiso calc R 1 1
H H14A 0.1305 -0.0465 -0.0325 0.046 Uiso calc R 1 1
C C15 -0.0760(3) 0.15761(14) 0.00579(10) 0.0476(6) Uani d . 1 1
H H15C -0.1792 0.1717 0.0348 0.071 Uiso calc R 1 1
H H15A -0.0933 0.1782 -0.0456 0.071 Uiso calc R 1 1
H H15B 0.0220 0.1920 0.0270 0.071 Uiso calc R 1 1

loop_
_atom_site_aniso_label
_atom_site_aniso_U_11
_atom_site_aniso_U_22
_atom_site_aniso_U_33
_atom_site_aniso_U_12
_atom_site_aniso_U_13
_atom_site_aniso_U_23
Cl1 0.02487(18) 0.02488(17) 0.01653(16) -0.00578(14) 0.00178(13) 0.00367(14)
P1 0.01522(16) 0.01520(16) 0.01314(16) 0.00033(13) -0.00102(14) -0.00204(13)
O1 0.0198(5) 0.0169(5) 0.0112(4) 0.0001(4) -0.0030(4) -0.0028(4)
O2 0.0199(5) 0.0185(5) 0.0160(5) 0.0024(4) -0.0008(4) -0.0038(4)
O3 0.0156(5) 0.0207(5) 0.0341(6) 0.0004(4) -0.0005(4) -0.0124(5)
O4 0.0278(5) 0.0184(5) 0.0126(5) -0.0008(4) -0.0008(4) 0.0019(4)
N1 0.0153(6) 0.0163(5) 0.0165(6) -0.0005(5) -0.0027(5) -0.0019(4)
N2 0.0219(6) 0.0180(6) 0.0183(6) -0.0012(5) -0.0055(5) 0.0011(4)
N3 0.0155(5) 0.0169(6) 0.0155(6) -0.0012(5) -0.0009(5) -0.0006(4)
N4 0.0168(6) 0.0190(6) 0.0168(5) -0.0013(5) 0.0003(5) 0.0033(5)
N5 0.0177(6) 0.0374(7) 0.0166(6) -0.0083(5) -0.0022(5) 0.0061(5)
C1 0.0197(7) 0.0174(7) 0.0204(7) -0.0005(6) -0.0063(6) -0.0020(5)
C2 0.0197(7) 0.0139(6) 0.0151(6) 0.0001(5) -0.0020(6) 0.0003(5)
C3 0.0166(6) 0.0110(6) 0.0182(6) 0.0009(5) -0.0011(5) -0.0012(5)
C4 0.0171(7) 0.0185(7) 0.0148(6) 0.0006(5) -0.0002(6) 0.0004(5)
C5 0.0218(7) 0.0120(6) 0.0162(6) 0.0002(5) 0.0013(6) 0.0021(5)
C6 0.0141(6) 0.0228(7) 0.0157(6) -0.0016(5) 0.0003(6) -0.0043(5)
C7 0.0186(7) 0.0226(7) 0.0116(6) -0.0020(6) -0.0030(5) -0.0016(5)
C8 0.0366(9) 0.0367(9) 0.0168(7) -0.0163(8) 0.0018(7) -0.0008(7)
C9 0.0255(7) 0.0153(7) 0.0154(7) 0.0006(6) -0.0012(5) 0.0000(6)
C10 0.0180(7) 0.0207(7) 0.0250(8) 0.0058(6) 0.0001(6) -0.0067(6)
C11 0.0364(10) 0.0772(16) 0.0314(10) 0.0307(10) -0.0098(8) -0.0162(10)
C12 0.0283(8) 0.0192(8) 0.0385(9) 0.0006(6) 0.0108(7) 0.0004(7)
C13 0.0300(8) 0.0298(8) 0.0114(7) 0.0036(6) -0.0026(6) 0.0024(6)
C14 0.0405(10) 0.0264(8) 0.0250(8) 0.0026(7) 0.0116(7) 0.0028(7)
C15 0.0765(15) 0.0412(11) 0.0250(9) 0.0284(11) 0.0135(10) 0.0143(8)

loop_
_atom_type_symbol
_atom_type_description
_atom_type_scat_dispersion_real
_atom_type_scat_dispersion_imag
_atom_type_scat_source
C C 0.0033 0.0016 'International Tables Vol C Tables 4.2.6.8 and 6.1.1.4'
H H 0.0000 0.0000 'International Tables Vol C Tables 4.2.6.8 and 6.1.1.4'
N N 0.0061 0.0033 'International Tables Vol C Tables 4.2.6.8 and 6.1.1.4'
O O 0.0106 0.0060 'International Tables Vol C Tables 4.2.6.8 and 6.1.1.4'
P P 0.1023 0.0942 'International Tables Vol C Tables 4.2.6.8 and 6.1.1.4'
Cl Cl 0.1484 0.1585 'International Tables Vol C Tables 4.2.6.8 and 6.1.1.4'

loop_
_geom_angle_atom_site_label_1
_geom_angle_atom_site_label_2
_geom_angle_atom_site_label_3
_geom_angle
O2 P1 O4 116.70(6)
O2 P1 O3 109.87(6)
O4 P1 O3 107.60(6)
O2 P1 C9 112.33(6)
O4 P1 C9 101.17(6)
O3 P1 C9 108.63(6)
C9 O1 C7 113.30(10)
C10 O3 P1 124.57(9)
C13 O4 P1 120.69(9)
C3 N1 C1 105.90(11)
C3 N1 C6 126.91(12)
C1 N1 C6 126.91(11)
C1 N2 C2 103.04(11)
C3 N3 C4 112.04(11)
C5 N4 C4 117.03(12)
C4 N5 H5A 121.4
C4 N5 H5B 117.2
H5A N5 H5B 120.9
N2 C1 N1 114.73(12)
N2 C1 H1 122.6
N1 C1 H1 122.6
C5 C2 N2 135.10(12)
C5 C2 C3 113.37(12)
N2 C2 C3 111.41(12)
N3 C3 N1 127.56(13)
N3 C3 C2 127.52(13)
N1 C3 C2 104.91(12)
N3 C4 N5 118.43(12)
N3 C4 N4 126.27(12)
N5 C4 N4 115.27(12)
N4 C5 C2 123.45(12)
N4 C5 Cl1 116.74(10)
C2 C5 Cl1 119.80(10)
N1 C6 C7 111.64(11)
N1 C6 H6A 109.3
C7 C6 H6A 109.3
N1 C6 H6B 109.3
C7 C6 H6B 109.3
H6A C6 H6B 108.0
O1 C7 C6 105.91(11)
O1 C7 C8 110.96(11)
C6 C7 C8 110.85(12)
O1 C7 H7 109.7
C6 C7 H7 109.7
C8 C7 H7 109.7
C7 C8 H8B 109.5
C7 C8 H8C 109.5
H8B C8 H8C 109.5
C7 C8 H8A 109.5
H8B C8 H8A 109.5
H8C C8 H8A 109.5
O1 C9 P1 110.30(9)
O1 C9 H9B 109.6
P1 C9 H9B 109.6
O1 C9 H9A 109.6
P1 C9 H9A 109.6
H9B C9 H9A 108.1
O3 C10 C11 106.83(12)
O3 C10 C12 107.87(12)
C11 C10 C12 112.93(15)
O3 C10 H10 109.7
C11 C10 H10 109.7
C12 C10 H10 109.7
C10 C11 H11A 109.5
C10 C11 H11C 109.5
H11A C11 H11C 109.5
C10 C11 H11B 109.5
H11A C11 H11B 109.5
H11C C11 H11B 109.5
C10 C12 H12B 109.5
C10 C12 H12C 109.5
H12B C12 H12C 109.5
C10 C12 H12A 109.5
H12B C12 H12A 109.5
H12C C12 H12A 109.5
O4 C13 C14 109.06(12)
O4 C13 C15 106.42(13)
C14 C13 C15 113.22(14)
O4 C13 H13 109.4
C14 C13 H13 109.4
C15 C13 H13 109.4
C13 C14 H14C 109.5
C13 C14 H14B 109.5
H14C C14 H14B 109.5
C13 C14 H14A 109.5
H14C C14 H14A 109.5
H14B C14 H14A 109.5
C13 C15 H15C 109.5
C13 C15 H15A 109.5
H15C C15 H15A 109.5
C13 C15 H15B 109.5
H15C C15 H15B 109.5
H15A C15 H15B 109.5

loop_
_geom_bond_atom_site_label_1
_geom_bond_atom_site_label_2
_geom_bond_distance
Cl1 C5 1.7460(14)
P1 O2 1.4729(10)
P1 O4 1.5724(11)
P1 O3 1.5726(10)
P1 C9 1.8009(14)
O1 C9 1.4213(17)
O1 C7 1.4453(16)
O3 C10 1.4720(16)
O4 C13 1.4748(17)
N1 C3 1.3738(17)
N1 C1 1.3806(18)
N1 C6 1.4566(18)
N2 C1 1.3088(19)
N2 C2 1.3904(17)
N3 C3 1.3341(17)
N3 C4 1.3462(17)
N4 C5 1.3124(17)
N4 C4 1.3756(17)
N5 C4 1.3486(17)
N5 H5A 0.8900
N5 H5B 0.8901
C1 H1 0.9500
C2 C5 1.377(2)
C2 C3 1.4038(19)
C6 C7 1.5123(19)
C6 H6A 0.9900
C6 H6B 0.9900
C7 C8 1.523(2)
C7 H7 1.0000
C8 H8B 0.9800
C8 H8C 0.9800
C8 H8A 0.9800
C9 H9B 0.9900
C9 H9A 0.9900
C10 C11 1.498(2)
C10 C12 1.511(2)
C10 H10 1.0000
C11 H11A 0.9800
C11 H11C 0.9800
C11 H11B 0.9800
C12 H12B 0.9800
C12 H12C 0.9800
C12 H12A 0.9800
C13 C14 1.498(2)
C13 C15 1.507(2)
C13 H13 1.0000
C14 H14C 0.9800
C14 H14B 0.9800
C14 H14A 0.9800
C15 H15C 0.9800
C15 H15A 0.9800
C15 H15B 0.9800

loop_
_geom_hbond_atom_site_label_D
_geom_hbond_atom_site_label_H
_geom_hbond_atom_site_label_A
_geom_hbond_site_symmetry_A
_geom_hbond_distance_DH
_geom_hbond_distance_HA
_geom_hbond_distance_DA
_geom_hbond_angle_DHA
N5 H5A O2 4 0.89 2.13 3.0185(16) 173.6
N5 H5B O2 3_655 0.89 2.21 3.0920(16) 171.7

loop_
_geom_torsion_atom_site_label_1
_geom_torsion_atom_site_label_2
_geom_torsion_atom_site_label_3
_geom_torsion_atom_site_label_4
_geom_torsion
O2 P1 O3 C10 -169.42(10)
O4 P1 O3 C10 -41.40(12)
C9 P1 O3 C10 67.35(12)
O2 P1 O4 C13 52.62(12)
O3 P1 O4 C13 -71.35(11)
C9 P1 O4 C13 174.81(10)
C2 N2 C1 N1 0.42(16)
C3 N1 C1 N2 0.27(16)
C6 N1 C1 N2 -173.85(13)
C1 N2 C2 C5 174.56(15)
C1 N2 C2 C3 -0.96(15)
C4 N3 C3 N1 179.73(13)
C4 N3 C3 C2 1.00(19)
C1 N1 C3 N3 -179.77(13)
C6 N1 C3 N3 -5.7(2)
C1 N1 C3 C2 -0.82(14)
C6 N1 C3 C2 173.30(12)
C5 C2 C3 N3 3.5(2)
N2 C2 C3 N3 -179.91(13)
C5 C2 C3 N1 -175.42(11)
N2 C2 C3 N1 1.13(15)
C3 N3 C4 N5 176.77(12)
C3 N3 C4 N4 -5.24(19)
C5 N4 C4 N3 4.4(2)
C5 N4 C4 N5 -177.53(13)
C4 N4 C5 C2 1.1(2)
C4 N4 C5 Cl1 -177.90(10)
N2 C2 C5 N4 -179.99(14)
C3 C2 C5 N4 -4.5(2)
N2 C2 C5 Cl1 -1.0(2)
C3 C2 C5 Cl1 174.40(10)
C3 N1 C6 C7 -100.58(15)
C1 N1 C6 C7 72.34(17)
C9 O1 C7 C6 154.99(11)
C9 O1 C7 C8 -84.65(15)
N1 C6 C7 O1 -64.84(14)
N1 C6 C7 C8 174.73(12)
C7 O1 C9 P1 178.87(9)
O2 P1 C9 O1 176.25(9)
O4 P1 C9 O1 51.07(10)
O3 P1 C9 O1 -62.00(11)
P1 O3 C10 C11 125.75(14)
P1 O3 C10 C12 -112.57(13)
P1 O4 C13 C14 -92.90(14)
P1 O4 C13 C15 144.64(13)

loop_
_cod_related_entry_id
_cod_related_entry_database
_cod_related_entry_code
1 ChemSpider 18746403
